data_7044299
loop_
_publ_author_name
'Korzekwa, Jana'
'Scheurer, Andreas'
'Heinemann, Frank'
'Meyer, Karsten'

_publ_section_title
;
 Synthesis and Characterization of Uranium(IV) Tetrachloro Complexes in
 Bis-Pyrazolylpyridine Ligand Environments
;
_journal_name_full 'Dalton Trans.'
_journal_paper_doi 10.1039/C7DT02947K
_journal_year 2017
_chemical_formula_moiety 'C19 H25 Cl4 N5 U, 2(C4 H8 O)'
_chemical_formula_sum 'C27 H41 Cl4 N5 O2 U'
_chemical_formula_weight 847.48
_chemical_name_systematic
;
 ? 
;
_chemical_properties_physical ', Air-sensitive,Moisture-sensitive'
_space_group_crystal_system orthorhombic
_space_group_IT_number 61
_space_group_name_Hall '-P 2ac 2ab'
_space_group_name_H-M_alt 'P b c a'
_symmetry_space_group_name_Hall '-P 2ac 2ab'
_symmetry_space_group_name_H-M 'P b c a'
_atom_sites_solution_hydrogens mixed
_audit_creation_date 2017-07-04
_audit_creation_method
;
Olex2 1.2
(compiled 2017.03.28 svn.r3405 for OlexSys, GUI svn.r5337)
;
_audit_update_record
;
2017-07-05 deposited with the CCDC.
2017-09-21 downloaded from the CCDC.
;
_cell_angle_alpha 90
_cell_angle_beta 90
_cell_angle_gamma 90
_cell_formula_units_Z 8
_cell_length_a 21.9855(16)
_cell_length_b 9.6676(7)
_cell_length_c 30.261(2)
_cell_measurement_reflns_used 9836
_cell_measurement_temperature 150(2)
_cell_measurement_theta_max 29.52
_cell_measurement_theta_min 2.69
_cell_volume 6431.9(8)
_computing_cell_refinement 'SAINT v7.68A (Bruker, 2009)'
_computing_data_collection 'Bruker APEX2'
_computing_data_reduction 'SAINT v7.68A (Bruker, 2009)'
_computing_molecular_graphics 'Olex2 (Dolomanov et al., 2009)'
_computing_publication_material 'Olex2 (Dolomanov et al., 2009)'
_computing_structure_refinement 'XL (Sheldrick, 2008)'
_computing_structure_solution 'SHELXTL 6.12 (Bruker AXS, 2002)'
_diffrn_ambient_temperature 150.15
_diffrn_detector_area_resol_mean 83.33
_diffrn_measured_fraction_theta_full 0.998
_diffrn_measured_fraction_theta_max 0.999
_diffrn_measurement_device_type 'Bruker Kappa APEX II'
_diffrn_measurement_method '\f and \w scans'
_diffrn_radiation_monochromator 'Quazar focussing montel optics'
_diffrn_radiation_source 'ImuS micro-focus tube'
_diffrn_radiation_type MoK\a
_diffrn_radiation_wavelength 0.71073
_diffrn_reflns_av_R_equivalents 0.0435
_diffrn_reflns_av_unetI/netI 0.0275
_diffrn_reflns_Laue_measured_fraction_full 0.998
_diffrn_reflns_Laue_measured_fraction_max 0.999
_diffrn_reflns_limit_h_max 29
_diffrn_reflns_limit_h_min -29
_diffrn_reflns_limit_k_max 12
_diffrn_reflns_limit_k_min -13
_diffrn_reflns_limit_l_max 40
_diffrn_reflns_limit_l_min -40
_diffrn_reflns_number 58595
_diffrn_reflns_point_group_measured_fraction_full 0.998
_diffrn_reflns_point_group_measured_fraction_max 0.999
_diffrn_reflns_theta_full 25.242
_diffrn_reflns_theta_max 28.700
_diffrn_reflns_theta_min 2.666
_diffrn_standards_number 0
_exptl_absorpt_coefficient_mu 5.412
_exptl_absorpt_correction_T_max 0.7433
_exptl_absorpt_correction_T_min 0.5425
_exptl_absorpt_correction_type multi-scan
_exptl_absorpt_process_details
;
SADABS-2008/1 (Bruker,2008) was used for absorption correction.
wR2(int) was 0.0876 before and 0.0492 after correction.
The Ratio of minimum to maximum transmission is 0.7299.
The \l/2 correction factor is 0.0015.
;
_exptl_crystal_colour green
_exptl_crystal_colour_primary green
_exptl_crystal_density_diffrn 1.750
_exptl_crystal_density_method 'not measured'
_exptl_crystal_description needle
_exptl_crystal_F_000 3312
_exptl_crystal_recrystallization_method 'Re-crystallisation from solvent: diethylether, tetrahydrofuran, n-hexane'
_exptl_crystal_size_max 0.12
_exptl_crystal_size_mid 0.09
_exptl_crystal_size_min 0.06
_refine_diff_density_max 3.022
_refine_diff_density_min -0.794
_refine_diff_density_rms 0.117
_refine_ls_extinction_method none
_refine_ls_goodness_of_fit_ref 1.057
_refine_ls_hydrogen_treatment mixed
_refine_ls_matrix_type full
_refine_ls_number_parameters 366
_refine_ls_number_reflns 8293
_refine_ls_number_restraints 30
_refine_ls_restrained_S_all 1.066
_refine_ls_R_factor_all 0.0413
_refine_ls_R_factor_gt 0.0268
_refine_ls_shift/su_max 0.001
_refine_ls_shift/su_mean 0.000
_refine_ls_structure_factor_coef Fsqd
_refine_ls_weighting_details 'w=1/[\s^2^(Fo^2^)+(0.0336P)^2^+7.3880P] where P=(Fo^2^+2Fc^2^)/3'
_refine_ls_weighting_scheme calc
_refine_ls_wR_factor_gt 0.0627
_refine_ls_wR_factor_ref 0.0692
_reflns_Friedel_coverage 0.000
_reflns_number_gt 6634
_reflns_number_total 8293
_reflns_threshold_expression 'I > 2\s(I)'
_cod_data_source_file c7dt02947k1.cif
_cod_data_source_block sa1204
_cod_database_code 7044299
_shelx_shelxl_version_number 2016/6
_shelx_space_group_comment
;
The symmetry employed for this shelxl refinement is uniquely defined
by the following loop, which should always be used as a source of
symmetry information in preference to the above space-group names.
They are only intended as comments.
;
_shelx_estimated_absorpt_t_max 0.737
_shelx_estimated_absorpt_t_min 0.563
_olex2_refinement_description
;
1. Fixed Uiso
 At 1.2 times of:
  All C(H) groups, All C(H,H) groups
 At 1.5 times of:
  All C(H,H,H) groups
2. Uiso/Uaniso restraints and constraints
O200 \\sim C201 \\sim C202 \\sim C203 \\sim C204: within 2A with sigma of 0.01
and sigma for terminal atoms of 0.02
3.a Secondary CH2 refined with riding coordinates:
 C101(H10A,H10B), C102(H10C,H10D), C103(H10E,H10F), C104(H10G,H10H), C201(H20A,
 H20B), C202(H20C,H20D), C203(H20E,H20F), C204(H20G,H20H)
3.b Aromatic/amide H refined with riding coordinates:
 C2(H2A), C5(H5A), C6(H6), C7(H7), C10(H10)
3.c Idealised Me refined as rotating group:
 C13(H13A,H13B,H13C), C14(H14A,H14B,H14C), C15(H15A,H15B,H15C), C17(H17A,H17B,
 H17C), C18(H18A,H18B,H18C), C19(H19A,H19B,H19C)
;
_olex2_submission_special_instructions 'No special instructions were received'

loop_
_space_group_symop_operation_xyz
'x, y, z'
'x+1/2, -y+1/2, -z'
'-x, y+1/2, -z+1/2'
'-x+1/2, -y, z+1/2'
'-x, -y, -z'
'-x-1/2, y-1/2, z'
'x, -y-1/2, z-1/2'
'x-1/2, y, -z-1/2'

loop_
_atom_site_label
_atom_site_type_symbol
_atom_site_fract_x
_atom_site_fract_y
_atom_site_fract_z
_atom_site_U_iso_or_equiv
_atom_site_adp_type
_atom_site_occupancy
_atom_site_site_symmetry_order
_atom_site_calc_flag
_atom_site_refinement_flags_posn
_atom_site_refinement_flags_adp
U1 U 0.42718(2) 0.21577(2) 0.09801(2) 0.01590(4) Uani 1 1 d . .
Cl1 Cl 0.52833(4) 0.33619(10) 0.12428(3) 0.02488(17) Uani 1 1 d . .
Cl2 Cl 0.50053(3) 0.06667(10) 0.04965(3) 0.02378(17) Uani 1 1 d . .
Cl3 Cl 0.42073(4) 0.03054(9) 0.15936(3) 0.02464(17) Uani 1 1 d . .
Cl4 Cl 0.39529(3) 0.38943(9) 0.03717(2) 0.02163(16) Uani 1 1 d . .
N1 N 0.35731(12) 0.0622(3) 0.05300(8) 0.0162(5) Uani 1 1 d . .
N2 N 0.36730(13) -0.0199(3) 0.01782(8) 0.0186(6) Uani 1 1 d . .
H2 H 0.4019(18) -0.030(4) 0.0085(12) 0.023(10) Uiso 1 1 d . .
N3 N 0.31167(12) 0.2211(3) 0.11726(8) 0.0173(5) Uani 1 1 d . .
N4 N 0.39308(12) 0.3933(3) 0.15285(8) 0.0213(6) Uani 1 1 d . .
N5 N 0.42673(14) 0.4758(3) 0.17956(9) 0.0227(6) Uani 1 1 d . .
H5 H 0.461(2) 0.510(5) 0.1730(15) 0.047(14) Uiso 1 1 d . .
C1 C 0.31559(14) -0.0776(3) 0.00205(9) 0.0174(6) Uani 1 1 d . .
C2 C 0.26935(14) -0.0309(3) 0.02921(10) 0.0176(6) Uani 1 1 d . .
H2A H 0.227404 -0.053829 0.027414 0.021 Uiso 1 1 calc R .
C3 C 0.29706(14) 0.0570(3) 0.05982(10) 0.0174(6) Uani 1 1 d . .
C4 C 0.27150(14) 0.1430(4) 0.09504(9) 0.0174(6) Uani 1 1 d . .
C5 C 0.20958(15) 0.1458(4) 0.10456(10) 0.0206(7) Uani 1 1 d . .
H5A H 0.181941 0.089924 0.088332 0.025 Uiso 1 1 calc R .
C6 C 0.18882(15) 0.2316(4) 0.13813(11) 0.0232(7) Uani 1 1 d . .
H6 H 0.146662 0.236476 0.144840 0.028 Uiso 1 1 calc R .
C7 C 0.23043(15) 0.3100(4) 0.16171(11) 0.0223(7) Uani 1 1 d . .
H7 H 0.217268 0.367865 0.185212 0.027 Uiso 1 1 calc R .
C8 C 0.29135(15) 0.3029(4) 0.15058(10) 0.0188(7) Uani 1 1 d . .
C9 C 0.33853(14) 0.3847(4) 0.17273(10) 0.0202(7) Uani 1 1 d . .
C10 C 0.33781(15) 0.4603(4) 0.21192(10) 0.0238(7) Uani 1 1 d . .
H10 H 0.304921 0.470174 0.232032 0.029 Uiso 1 1 calc R .
C11 C 0.39564(16) 0.5184(4) 0.21532(10) 0.0222(7) Uani 1 1 d . .
C12 C 0.31399(14) -0.1708(4) -0.03805(10) 0.0191(6) Uani 1 1 d . .
C13 C 0.33623(16) -0.0902(4) -0.07879(10) 0.0238(7) Uani 1 1 d . .
H13A H 0.310188 -0.009168 -0.083400 0.036 Uiso 1 1 calc GR .
H13B H 0.334392 -0.150058 -0.104884 0.036 Uiso 1 1 calc GR .
H13C H 0.378264 -0.059918 -0.074037 0.036 Uiso 1 1 calc GR .
C14 C 0.35498(17) -0.2973(4) -0.02995(12) 0.0265(8) Uani 1 1 d . .
H14A H 0.397183 -0.266743 -0.026256 0.040 Uiso 1 1 calc GR .
H14B H 0.352285 -0.360206 -0.055259 0.040 Uiso 1 1 calc GR .
H14C H 0.341587 -0.345428 -0.003162 0.040 Uiso 1 1 calc GR .
C15 C 0.24845(16) -0.2173(4) -0.04574(11) 0.0256(8) Uani 1 1 d . .
H15A H 0.233884 -0.267965 -0.019752 0.038 Uiso 1 1 calc GR .
H15B H 0.246771 -0.277770 -0.071707 0.038 Uiso 1 1 calc GR .
H15C H 0.222649 -0.136136 -0.050678 0.038 Uiso 1 1 calc GR .
C16 C 0.42267(16) 0.6091(4) 0.25090(10) 0.0240(7) Uani 1 1 d . .
C17 C 0.41457(19) 0.5366(5) 0.29559(11) 0.0344(9) Uani 1 1 d . .
H17A H 0.371108 0.526533 0.302012 0.052 Uiso 1 1 calc GR .
H17B H 0.433859 0.591836 0.318836 0.052 Uiso 1 1 calc GR .
H17C H 0.433582 0.444933 0.294461 0.052 Uiso 1 1 calc GR .
C18 C 0.3896(2) 0.7474(5) 0.25160(15) 0.0442(11) Uani 1 1 d . .
H18A H 0.396002 0.795158 0.223407 0.066 Uiso 1 1 calc GR .
H18B H 0.405577 0.804401 0.275748 0.066 Uiso 1 1 calc GR .
H18C H 0.346021 0.731789 0.256091 0.066 Uiso 1 1 calc GR .
C19 C 0.49057(18) 0.6334(5) 0.24278(12) 0.0380(10) Uani 1 1 d . .
H19A H 0.512132 0.544702 0.243662 0.057 Uiso 1 1 calc GR .
H19B H 0.506778 0.694621 0.265746 0.057 Uiso 1 1 calc GR .
H19C H 0.496262 0.676342 0.213743 0.057 Uiso 1 1 calc GR .
O100 O 0.48951(13) 0.6941(3) 0.13022(8) 0.0318(6) Uani 1 1 d . .
C101 C 0.54521(19) 0.7631(5) 0.12174(13) 0.0373(10) Uani 1 1 d . .
H10A H 0.575615 0.740248 0.144744 0.045 Uiso 1 1 calc R .
H10B H 0.539110 0.864559 0.121368 0.045 Uiso 1 1 calc R .
C102 C 0.56648(17) 0.7121(5) 0.07652(14) 0.0345(9) Uani 1 1 d . .
H10C H 0.588518 0.785598 0.060316 0.041 Uiso 1 1 calc R .
H10D H 0.593184 0.630118 0.079375 0.041 Uiso 1 1 calc R .
C103 C 0.50717(17) 0.6754(4) 0.05360(11) 0.0282(8) Uani 1 1 d . .
H10E H 0.507683 0.578194 0.043271 0.034 Uiso 1 1 calc R .
H10F H 0.499889 0.736820 0.027970 0.034 Uiso 1 1 calc R .
C104 C 0.45878(18) 0.6964(4) 0.08886(11) 0.0275(8) Uani 1 1 d . .
H10G H 0.437902 0.786112 0.084553 0.033 Uiso 1 1 calc R .
H10H H 0.428117 0.621501 0.087481 0.033 Uiso 1 1 calc R .
O200 O 0.22157(15) 0.4672(4) 0.27465(10) 0.0483(8) Uani 1 1 d . U
C201 C 0.1926(3) 0.5888(6) 0.25914(15) 0.0607(14) Uani 1 1 d . U
H20A H 0.223083 0.651565 0.245782 0.073 Uiso 1 1 calc R .
H20B H 0.162304 0.564727 0.236197 0.073 Uiso 1 1 calc R .
C202 C 0.1636(4) 0.6555(8) 0.29474(19) 0.094(2) Uani 1 1 d . U
H20C H 0.118852 0.645789 0.292351 0.113 Uiso 1 1 calc R .
H20D H 0.173889 0.755138 0.295164 0.113 Uiso 1 1 calc R .
C203 C 0.1862(4) 0.5865(8) 0.33518(19) 0.098(2) Uani 1 1 d . U
H20E H 0.215114 0.647406 0.350948 0.117 Uiso 1 1 calc R .
H20F H 0.151873 0.565131 0.355270 0.117 Uiso 1 1 calc R .
C204 C 0.2160(3) 0.4608(7) 0.32161(15) 0.0639(14) Uani 1 1 d . U
H20G H 0.256657 0.453693 0.335508 0.077 Uiso 1 1 calc R .
H20H H 0.191637 0.379204 0.330405 0.077 Uiso 1 1 calc R .

loop_
_atom_site_aniso_label
_atom_site_aniso_U_11
_atom_site_aniso_U_22
_atom_site_aniso_U_33
_atom_site_aniso_U_23
_atom_site_aniso_U_13
_atom_site_aniso_U_12
U1 0.01342(6) 0.01875(7) 0.01553(6) -0.00043(5) -0.00182(4) -0.00061(5)
Cl1 0.0166(3) 0.0265(5) 0.0316(4) -0.0054(4) -0.0037(3) -0.0022(3)
Cl2 0.0168(3) 0.0285(5) 0.0260(4) -0.0065(3) 0.0010(3) 0.0008(3)
Cl3 0.0268(4) 0.0253(4) 0.0218(3) 0.0055(3) -0.0027(3) -0.0007(4)
Cl4 0.0203(4) 0.0234(4) 0.0212(3) 0.0025(3) -0.0010(3) 0.0025(3)
N1 0.0167(12) 0.0171(14) 0.0148(11) -0.0033(10) -0.0009(9) -0.0016(11)
N2 0.0141(12) 0.0231(16) 0.0184(12) -0.0045(11) 0.0013(10) -0.0007(12)
N3 0.0160(12) 0.0199(15) 0.0160(12) 0.0001(11) -0.0015(10) -0.0004(12)
N4 0.0200(13) 0.0238(16) 0.0201(13) -0.0049(12) -0.0002(10) -0.0049(12)
N5 0.0230(14) 0.0260(17) 0.0191(12) -0.0036(12) -0.0018(11) -0.0066(14)
C1 0.0179(14) 0.0178(17) 0.0165(13) -0.0004(12) -0.0039(11) -0.0004(13)
C2 0.0122(13) 0.0207(18) 0.0200(14) 0.0003(13) -0.0010(11) -0.0009(13)
C3 0.0171(14) 0.0185(17) 0.0167(13) 0.0015(12) -0.0012(11) 0.0009(13)
C4 0.0186(14) 0.0181(17) 0.0153(13) 0.0014(12) -0.0018(11) -0.0004(13)
C5 0.0187(15) 0.0246(19) 0.0184(14) 0.0000(13) -0.0011(11) -0.0010(15)
C6 0.0152(15) 0.031(2) 0.0228(15) 0.0010(14) 0.0015(12) 0.0022(15)
C7 0.0204(15) 0.028(2) 0.0186(14) -0.0033(13) 0.0030(12) 0.0006(14)
C8 0.0204(15) 0.0205(17) 0.0156(13) -0.0010(12) -0.0016(11) 0.0013(14)
C9 0.0178(14) 0.0235(19) 0.0194(14) 0.0011(13) 0.0011(12) -0.0008(14)
C10 0.0248(16) 0.031(2) 0.0161(14) -0.0031(14) 0.0003(12) -0.0007(15)
C11 0.0269(17) 0.0217(19) 0.0179(14) 0.0007(13) -0.0037(12) 0.0012(15)
C12 0.0175(14) 0.0206(17) 0.0193(14) -0.0040(13) -0.0011(12) -0.0007(14)
C13 0.0249(16) 0.029(2) 0.0173(14) 0.0005(14) -0.0012(12) 0.0010(15)
C14 0.0287(18) 0.023(2) 0.0279(17) -0.0015(15) -0.0012(14) 0.0016(16)
C15 0.0235(16) 0.030(2) 0.0233(15) -0.0071(15) -0.0025(13) -0.0054(16)
C16 0.0294(18) 0.0256(19) 0.0172(14) -0.0018(14) -0.0062(13) -0.0035(16)
C17 0.046(2) 0.037(2) 0.0197(16) -0.0014(16) -0.0036(15) -0.0153(19)
C18 0.058(3) 0.029(2) 0.046(2) -0.0129(19) -0.025(2) 0.006(2)
C19 0.033(2) 0.056(3) 0.0255(17) -0.0105(19) -0.0031(15) -0.017(2)
O100 0.0418(15) 0.0312(16) 0.0225(12) 0.0007(11) 0.0039(11) -0.0021(13)
C101 0.036(2) 0.044(3) 0.032(2) -0.0085(18) -0.0056(17) -0.001(2)
C102 0.0261(19) 0.040(3) 0.037(2) -0.0072(18) 0.0015(15) -0.0035(18)
C103 0.0313(19) 0.029(2) 0.0246(16) -0.0025(15) 0.0037(14) -0.0048(17)
C104 0.0300(18) 0.026(2) 0.0265(16) -0.0031(15) 0.0046(14) -0.0033(16)
O200 0.0501(18) 0.055(2) 0.0400(15) -0.0026(15) 0.0125(14) 0.0121(16)
C201 0.070(3) 0.072(3) 0.040(2) 0.000(2) 0.000(2) 0.029(3)
C202 0.125(5) 0.098(4) 0.061(3) -0.010(3) 0.005(3) 0.058(4)
C203 0.130(5) 0.116(5) 0.048(3) -0.018(3) 0.005(3) 0.059(4)
C204 0.055(3) 0.099(4) 0.038(2) 0.002(3) 0.000(2) 0.015(3)

loop_
_atom_type_symbol
_atom_type_description
_atom_type_scat_dispersion_real
_atom_type_scat_dispersion_imag
_atom_type_scat_source
C C 0.0033 0.0016 'International Tables Vol C Tables 4.2.6.8 and 6.1.1.4'
H H 0.0000 0.0000 'International Tables Vol C Tables 4.2.6.8 and 6.1.1.4'
N N 0.0061 0.0033 'International Tables Vol C Tables 4.2.6.8 and 6.1.1.4'
Cl Cl 0.1484 0.1585 'International Tables Vol C Tables 4.2.6.8 and 6.1.1.4'
U U -9.6767 9.6646 'International Tables Vol C Tables 4.2.6.8 and 6.1.1.4'
O O 0.0106 0.0060 'International Tables Vol C Tables 4.2.6.8 and 6.1.1.4'

loop_
_geom_angle_atom_site_label_1
_geom_angle_atom_site_label_2
_geom_angle_atom_site_label_3
_geom_angle
Cl2 U1 Cl1 83.78(3)
Cl3 U1 Cl1 97.81(3)
Cl3 U1 Cl2 93.09(3)
Cl3 U1 Cl4 161.07(3)
Cl3 U1 N3 78.44(6)
Cl4 U1 Cl1 99.02(3)
Cl4 U1 Cl2 97.27(3)
Cl4 U1 N3 83.24(6)
N1 U1 Cl1 158.98(6)
N1 U1 Cl2 75.51(6)
N1 U1 Cl3 86.95(6)
N1 U1 Cl4 80.41(6)
N1 U1 N3 62.67(8)
N3 U1 Cl1 138.32(6)
N3 U1 Cl2 137.56(6)
N4 U1 Cl1 75.50(6)
N4 U1 Cl2 159.26(6)
N4 U1 Cl3 88.99(7)
N4 U1 Cl4 86.89(7)
N4 U1 N1 125.23(8)
N4 U1 N3 63.02(9)
N2 N1 U1 132.21(19)
C3 N1 U1 122.6(2)
C3 N1 N2 105.1(2)
N1 N2 H2 119(3)
N1 N2 C1 112.6(3)
C1 N2 H2 128(3)
C4 N3 U1 121.2(2)
C4 N3 C8 118.9(3)
C8 N3 U1 119.9(2)
N5 N4 U1 129.5(2)
C9 N4 U1 121.4(2)
C9 N4 N5 104.9(3)
N4 N5 H5 125(3)
C11 N5 N4 112.5(3)
C11 N5 H5 122(3)
N2 C1 C2 105.9(3)
N2 C1 C12 123.2(3)
C2 C1 C12 130.9(3)
C1 C2 H2A 127.1
C1 C2 C3 105.8(3)
C3 C2 H2A 127.1
N1 C3 C2 110.6(3)
N1 C3 C4 118.0(3)
C2 C3 C4 131.4(3)
N3 C4 C3 115.6(3)
N3 C4 C5 121.9(3)
C5 C4 C3 122.5(3)
C4 C5 H5A 120.5
C6 C5 C4 119.0(3)
C6 C5 H5A 120.5
C5 C6 H6 120.5
C7 C6 C5 119.1(3)
C7 C6 H6 120.5
C6 C7 H7 120.4
C8 C7 C6 119.1(3)
C8 C7 H7 120.4
N3 C8 C7 121.9(3)
N3 C8 C9 114.9(3)
C7 C8 C9 123.2(3)
N4 C9 C8 117.4(3)
N4 C9 C10 111.0(3)
C10 C9 C8 131.6(3)
C9 C10 H10 127.3
C9 C10 C11 105.3(3)
C11 C10 H10 127.3
N5 C11 C10 106.3(3)
N5 C11 C16 123.5(3)
C10 C11 C16 130.2(3)
C1 C12 C13 109.5(3)
C1 C12 C14 109.4(3)
C1 C12 C15 108.7(3)
C13 C12 C14 110.1(3)
C15 C12 C13 109.1(3)
C15 C12 C14 110.0(3)
C12 C13 H13A 109.5
C12 C13 H13B 109.5
C12 C13 H13C 109.5
H13A C13 H13B 109.5
H13A C13 H13C 109.5
H13B C13 H13C 109.5
C12 C14 H14A 109.5
C12 C14 H14B 109.5
C12 C14 H14C 109.5
H14A C14 H14B 109.5
H14A C14 H14C 109.5
H14B C14 H14C 109.5
C12 C15 H15A 109.5
C12 C15 H15B 109.5
C12 C15 H15C 109.5
H15A C15 H15B 109.5
H15A C15 H15C 109.5
H15B C15 H15C 109.5
C11 C16 C17 108.5(3)
C11 C16 C18 109.4(3)
C11 C16 C19 111.0(3)
C18 C16 C17 109.5(3)
C18 C16 C19 109.5(4)
C19 C16 C17 108.9(3)
C16 C17 H17A 109.5
C16 C17 H17B 109.5
C16 C17 H17C 109.5
H17A C17 H17B 109.5
H17A C17 H17C 109.5
H17B C17 H17C 109.5
C16 C18 H18A 109.5
C16 C18 H18B 109.5
C16 C18 H18C 109.5
H18A C18 H18B 109.5
H18A C18 H18C 109.5
H18B C18 H18C 109.5
C16 C19 H19A 109.5
C16 C19 H19B 109.5
C16 C19 H19C 109.5
H19A C19 H19B 109.5
H19A C19 H19C 109.5
H19B C19 H19C 109.5
C101 O100 C104 104.1(3)
O100 C101 H10A 110.5
O100 C101 H10B 110.5
O100 C101 C102 105.9(3)
H10A C101 H10B 108.7
C102 C101 H10A 110.5
C102 C101 H10B 110.5
C101 C102 H10C 111.2
C101 C102 H10D 111.2
H10C C102 H10D 109.1
C103 C102 C101 102.8(3)
C103 C102 H10C 111.2
C103 C102 H10D 111.2
C102 C103 H10E 110.9
C102 C103 H10F 110.9
C102 C103 C104 104.4(3)
H10E C103 H10F 108.9
C104 C103 H10E 110.9
C104 C103 H10F 110.9
O100 C104 C103 106.4(3)
O100 C104 H10G 110.4
O100 C104 H10H 110.4
C103 C104 H10G 110.4
C103 C104 H10H 110.4
H10G C104 H10H 108.6
C201 O200 C204 109.1(4)
O200 C201 H20A 109.8
O200 C201 H20B 109.8
H20A C201 H20B 108.3
C202 C201 O200 109.3(4)
C202 C201 H20A 109.8
C202 C201 H20B 109.8
C201 C202 H20C 110.6
C201 C202 H20D 110.6
C201 C202 C203 105.9(5)
H20C C202 H20D 108.7
C203 C202 H20C 110.6
C203 C202 H20D 110.6
C202 C203 H20E 110.3
C202 C203 H20F 110.3
H20E C203 H20F 108.5
C204 C203 C202 107.3(5)
C204 C203 H20E 110.3
C204 C203 H20F 110.3
O200 C204 C203 106.6(5)
O200 C204 H20G 110.4
O200 C204 H20H 110.4
C203 C204 H20G 110.4
C203 C204 H20H 110.4
H20G C204 H20H 108.6

loop_
_geom_bond_atom_site_label_1
_geom_bond_atom_site_label_2
_geom_bond_distance
U1 Cl1 2.6331(8)
U1 Cl2 2.6117(8)
U1 Cl3 2.5834(8)
U1 Cl4 2.5884(8)
U1 N1 2.534(3)
U1 N3 2.606(3)
U1 N4 2.502(3)
N1 N2 1.346(4)
N1 C3 1.342(4)
N2 H2 0.82(4)
N2 C1 1.353(4)
N3 C4 1.342(4)
N3 C8 1.357(4)
N4 N5 1.355(4)
N4 C9 1.344(4)
N5 H5 0.84(5)
N5 C11 1.344(4)
C1 C2 1.383(4)
C1 C12 1.512(4)
C2 H2A 0.9500
C2 C3 1.397(4)
C3 C4 1.464(4)
C4 C5 1.392(4)
C5 H5A 0.9500
C5 C6 1.389(5)
C6 H6 0.9500
C6 C7 1.386(5)
C7 H7 0.9500
C7 C8 1.383(4)
C8 C9 1.467(5)
C9 C10 1.393(4)
C10 H10 0.9500
C10 C11 1.393(5)
C11 C16 1.511(5)
C12 C13 1.538(5)
C12 C14 1.539(5)
C12 C15 1.527(5)
C13 H13A 0.9800
C13 H13B 0.9800
C13 H13C 0.9800
C14 H14A 0.9800
C14 H14B 0.9800
C14 H14C 0.9800
C15 H15A 0.9800
C15 H15B 0.9800
C15 H15C 0.9800
C16 C17 1.534(5)
C16 C18 1.522(6)
C16 C19 1.531(5)
C17 H17A 0.9800
C17 H17B 0.9800
C17 H17C 0.9800
C18 H18A 0.9800
C18 H18B 0.9800
C18 H18C 0.9800
C19 H19A 0.9800
C19 H19B 0.9800
C19 H19C 0.9800
O100 C101 1.418(5)
O100 C104 1.423(4)
C101 H10A 0.9900
C101 H10B 0.9900
C101 C102 1.528(6)
C102 H10C 0.9900
C102 H10D 0.9900
C102 C103 1.519(5)
C103 H10E 0.9900
C103 H10F 0.9900
C103 C104 1.521(5)
C104 H10G 0.9900
C104 H10H 0.9900
O200 C201 1.417(6)
O200 C204 1.428(5)
C201 H20A 0.9900
C201 H20B 0.9900
C201 C202 1.408(7)
C202 H20C 0.9900
C202 H20D 0.9900
C202 C203 1.480(9)
C203 H20E 0.9900
C203 H20F 0.9900
C203 C204 1.441(8)
C204 H20G 0.9900
C204 H20H 0.9900

loop_
_geom_hbond_atom_site_label_D
_geom_hbond_atom_site_label_H
_geom_hbond_atom_site_label_A
_geom_hbond_distance_DH
_geom_hbond_distance_HA
_geom_hbond_distance_DA
_geom_hbond_angle_DHA
_geom_hbond_site_symmetry_A
N2 H2 Cl2 0.82(4) 2.67(4) 3.195(3) 124(3) .
N2 H2 Cl2 0.82(4) 2.80(4) 3.580(3) 161(3) 5_655
N5 H5 Cl1 0.84(5) 2.68(5) 3.100(3) 112(4) .
N5 H5 O100 0.84(5) 2.29(5) 2.931(4) 133(4) .

loop_
_geom_torsion_atom_site_label_1
_geom_torsion_atom_site_label_2
_geom_torsion_atom_site_label_3
_geom_torsion_atom_site_label_4
_geom_torsion
U1 N1 N2 C1 -175.9(2)
U1 N1 C3 C2 177.3(2)
U1 N1 C3 C4 -0.6(4)
U1 N3 C4 C3 -0.3(4)
U1 N3 C4 C5 -179.2(2)
U1 N3 C8 C7 179.4(2)
U1 N3 C8 C9 0.9(4)
U1 N4 N5 C11 -156.2(2)
U1 N4 C9 C8 -22.3(4)
U1 N4 C9 C10 158.5(2)
N1 N2 C1 C2 -0.8(4)
N1 N2 C1 C12 178.2(3)
N1 C3 C4 N3 0.6(4)
N1 C3 C4 C5 179.5(3)
N2 N1 C3 C2 1.1(3)
N2 N1 C3 C4 -176.8(3)
N2 C1 C2 C3 1.4(4)
N2 C1 C12 C13 -61.5(4)
N2 C1 C12 C14 59.3(4)
N2 C1 C12 C15 179.4(3)
N3 C4 C5 C6 -0.3(5)
N3 C8 C9 N4 13.3(4)
N3 C8 C9 C10 -167.6(4)
N4 N5 C11 C10 -0.1(4)
N4 N5 C11 C16 178.9(3)
N4 C9 C10 C11 0.4(4)
N5 N4 C9 C8 178.8(3)
N5 N4 C9 C10 -0.5(4)
N5 C11 C16 C17 -125.0(4)
N5 C11 C16 C18 115.6(4)
N5 C11 C16 C19 -5.3(5)
C1 C2 C3 N1 -1.6(4)
C1 C2 C3 C4 176.0(3)
C2 C1 C12 C13 117.2(4)
C2 C1 C12 C14 -122.0(4)
C2 C1 C12 C15 -1.8(5)
C2 C3 C4 N3 -176.8(3)
C2 C3 C4 C5 2.1(6)
C3 N1 N2 C1 -0.1(4)
C3 C4 C5 C6 -179.1(3)
C4 N3 C8 C7 -1.3(5)
C4 N3 C8 C9 -179.8(3)
C4 C5 C6 C7 -1.1(5)
C5 C6 C7 C8 1.3(5)
C6 C7 C8 N3 -0.1(5)
C6 C7 C8 C9 178.2(3)
C7 C8 C9 N4 -165.1(3)
C7 C8 C9 C10 13.9(6)
C8 N3 C4 C3 -179.6(3)
C8 N3 C4 C5 1.5(5)
C8 C9 C10 C11 -178.7(4)
C9 N4 N5 C11 0.3(4)
C9 C10 C11 N5 -0.2(4)
C9 C10 C11 C16 -179.0(3)
C10 C11 C16 C17 53.6(5)
C10 C11 C16 C18 -65.8(5)
C10 C11 C16 C19 173.3(4)
C12 C1 C2 C3 -177.5(3)
O100 C101 C102 C103 27.8(4)
C101 O100 C104 C103 37.5(4)
C101 C102 C103 C104 -4.8(4)
C102 C103 C104 O100 -19.4(4)
C104 O100 C101 C102 -40.9(4)
O200 C201 C202 C203 11.6(9)
C201 O200 C204 C203 -3.6(7)
C201 C202 C203 C204 -13.7(10)
C202 C203 C204 O200 10.6(9)
C204 O200 C201 C202 -5.2(7)
